data_7112904
loop_
_publ_author_name
'Yang, Chen-I'
'Tsai, Yu-Jhe'
'Hung, Shao-Po'
'Tsai, Hui-Lien'
'Nakano, Motohiro'

_publ_section_title
;
 A manganese single-chain magnet exhibits a large magnetic coercivity.
;
_journal_issue 31
_journal_name_full 'Chemical communications (Cambridge, England)'
_journal_page_first 5716
_journal_page_last 5718
_journal_paper_doi 10.1039/c0cc00372g
_journal_volume 46
_journal_year 2010
_chemical_formula_moiety 'C52 H58 Mn6 N12 O24'
_chemical_formula_sum 'C52 H58 Mn6 N12 O24'
_chemical_formula_weight 1564.74
_chemical_name_systematic
;
?
;
_space_group_IT_number 14
_symmetry_cell_setting monoclinic
_symmetry_space_group_name_Hall '-P 2ybc'
_symmetry_space_group_name_H-M 'P 1 21/c 1'
_atom_sites_solution_hydrogens geom
_atom_sites_solution_primary direct
_atom_sites_solution_secondary difmap
_audit_creation_method SHELXL-97
_cell_angle_alpha 90.00
_cell_angle_beta 90.1650(10)
_cell_angle_gamma 90.00
_cell_formula_units_Z 2
_cell_length_a 10.0446(5)
_cell_length_b 22.3020(12)
_cell_length_c 13.3085(7)
_cell_measurement_reflns_used 0
_cell_measurement_temperature 150(2)
_cell_measurement_theta_max 0
_cell_measurement_theta_min 0
_cell_volume 2981.3(3)
_computing_molecular_graphics 'Ortep-3 for Windows (Farrugia, 1997)'
_computing_publication_material 'WinGX publication routines (Farrugia, 1999)'
_computing_structure_refinement 'SHELXL-97 (Sheldrick, 1997)'
_computing_structure_solution 'SHELXS-86 (Sheldrick, 1986)'
_diffrn_ambient_temperature 150(2)
_diffrn_measured_fraction_theta_full 0.998
_diffrn_measured_fraction_theta_max 0.998
_diffrn_radiation_monochromator graphite
_diffrn_radiation_source 'fine-focus sealed tube'
_diffrn_radiation_type MoK\a
_diffrn_radiation_wavelength 0.71073
_diffrn_reflns_av_R_equivalents 0.0183
_diffrn_reflns_av_sigmaI/netI 0.0193
_diffrn_reflns_limit_h_max 13
_diffrn_reflns_limit_h_min -9
_diffrn_reflns_limit_k_max 29
_diffrn_reflns_limit_k_min -29
_diffrn_reflns_limit_l_max 17
_diffrn_reflns_limit_l_min -17
_diffrn_reflns_number 23088
_diffrn_reflns_theta_full 28.36
_diffrn_reflns_theta_max 28.36
_diffrn_reflns_theta_min 1.78
_exptl_absorpt_coefficient_mu 1.326
_exptl_absorpt_correction_T_max 0.8788
_exptl_absorpt_correction_T_min 0.6190
_exptl_absorpt_correction_type multi-scan
_exptl_crystal_colour brown
_exptl_crystal_density_diffrn 1.743
_exptl_crystal_density_method 'not measured'
_exptl_crystal_description prism
_exptl_crystal_F_000 1592
_exptl_crystal_size_max 0.40
_exptl_crystal_size_mid 0.12
_exptl_crystal_size_min 0.10
_refine_diff_density_max 1.489
_refine_diff_density_min -1.329
_refine_diff_density_rms 0.077
_refine_ls_extinction_method none
_refine_ls_goodness_of_fit_ref 1.048
_refine_ls_hydrogen_treatment constr
_refine_ls_matrix_type full
_refine_ls_number_parameters 422
_refine_ls_number_reflns 7440
_refine_ls_number_restraints 0
_refine_ls_restrained_S_all 1.048
_refine_ls_R_factor_all 0.0362
_refine_ls_R_factor_gt 0.0321
_refine_ls_shift/su_max 0.002
_refine_ls_shift/su_mean 0.000
_refine_ls_structure_factor_coef Fsqd
_refine_ls_weighting_details 'calc w=1/[\s^2^(Fo^2^)+(0.0419P)^2^+3.5996P] where P=(Fo^2^+2Fc^2^)/3'
_refine_ls_weighting_scheme calc
_refine_ls_wR_factor_gt 0.0837
_refine_ls_wR_factor_ref 0.0863
_reflns_number_gt 6670
_reflns_number_total 7440
_reflns_threshold_expression >2sigma(I)
_cod_data_source_file c0cc00372g.txt
_cod_data_source_block 3059-01
_cod_original_sg_symbol_H-M 'P 21/c'
_cod_database_code 7112904

loop_
_symmetry_equiv_pos_as_xyz
'x, y, z'
'-x, y+1/2, -z+1/2'
'-x, -y, -z'
'x, -y-1/2, z-1/2'

loop_
_atom_site_label
_atom_site_type_symbol
_atom_site_fract_x
_atom_site_fract_y
_atom_site_fract_z
_atom_site_U_iso_or_equiv
_atom_site_adp_type
_atom_site_occupancy
_atom_site_symmetry_multiplicity
_atom_site_calc_flag
_atom_site_refinement_flags
Mn1 Mn 0.13376(3) 0.458414(12) -0.01851(2) 0.01217(7) Uani 1 1 d .
Mn2 Mn 0.25716(3) 0.570004(12) 0.10901(2) 0.01381(7) Uani 1 1 d .
Mn3 Mn 0.23212(3) 0.436536(12) 0.21211(2) 0.01284(7) Uani 1 1 d .
N1 N 0.13897(15) 0.37666(7) 0.03949(11) 0.0137(3) Uani 1 1 d .
N2 N 0.16801(15) 0.58375(7) -0.02339(11) 0.0137(3) Uani 1 1 d .
N3 N 0.29961(17) 0.50693(7) 0.29082(12) 0.0169(3) Uani 1 1 d .
N4 N 0.32401(17) 0.45160(9) -0.10526(13) 0.0239(4) Uani 1 1 d .
N5 N 0.43304(16) 0.44406(7) -0.07583(12) 0.0179(3) Uani 1 1 d .
N6 N 0.45864(18) 0.56404(8) 0.04379(14) 0.0241(4) Uani 1 1 d .
O1 O 0.21436(13) 0.48788(6) 0.09942(9) 0.0137(2) Uani 1 1 d .
O2 O 0.14813(14) 0.37134(6) 0.14219(9) 0.0161(3) Uani 1 1 d .
O3 O 0.03730(13) 0.42983(6) -0.13062(10) 0.0157(3) Uani 1 1 d .
O4 O 0.03568(15) 0.30754(6) -0.42422(10) 0.0198(3) Uani 1 1 d .
O5 O 0.08713(13) 0.53823(6) -0.06118(10) 0.0148(2) Uani 1 1 d .
O6 O 0.26354(14) 0.65300(6) 0.12742(10) 0.0182(3) Uani 1 1 d .
O7 O 0.35374(15) 0.85694(6) 0.04731(12) 0.0235(3) Uani 1 1 d .
O8 O 0.30421(17) 0.56260(6) 0.24575(11) 0.0240(3) Uani 1 1 d .
O9 O 0.25516(14) 0.38573(6) 0.32317(10) 0.0184(3) Uani 1 1 d .
O10 O 0.37921(15) 0.30933(7) 0.63714(10) 0.0221(3) Uani 1 1 d .
O11 O 0.43261(15) 0.40071(7) 0.15208(11) 0.0251(3) Uani 1 1 d .
H11' H 0.5078 0.4261 0.1438 0.030 Uiso 1 1 calc R
C1 C 0.12107(18) 0.32723(8) -0.00996(14) 0.0156(3) Uani 1 1 d .
H1 H 0.1253 0.2904 0.0258 0.019 Uiso 1 1 calc R
C2 C 0.09504(19) 0.32530(8) -0.11648(14) 0.0154(3) Uani 1 1 d .
C3 C 0.1038(2) 0.26956(8) -0.16616(14) 0.0178(4) Uani 1 1 d .
H3 H 0.1246 0.2347 -0.1282 0.021 Uiso 1 1 calc R
C4 C 0.0832(2) 0.26427(9) -0.26777(15) 0.0190(4) Uani 1 1 d .
H4 H 0.0906 0.2264 -0.2999 0.023 Uiso 1 1 calc R
C5 C 0.05095(18) 0.31575(9) -0.32348(14) 0.0161(3) Uani 1 1 d .
C6 C 0.03617(18) 0.37089(8) -0.27676(14) 0.0155(3) Uani 1 1 d .
H6 H 0.0113 0.4051 -0.3149 0.019 Uiso 1 1 calc R
C7 C 0.05803(18) 0.37605(8) -0.17314(13) 0.0140(3) Uani 1 1 d .
C8 C -0.0041(2) 0.35850(10) -0.48244(15) 0.0226(4) Uani 1 1 d .
H8A H -0.0899 0.3734 -0.4579 0.034 Uiso 1 1 calc R
H8B H -0.0128 0.3469 -0.5532 0.034 Uiso 1 1 calc R
H8C H 0.0631 0.3901 -0.4761 0.034 Uiso 1 1 calc R
C9 C 0.16624(18) 0.63291(8) -0.07517(14) 0.0154(3) Uani 1 1 d .
H9 H 0.1225 0.6326 -0.1386 0.019 Uiso 1 1 calc R
C10 C 0.22661(18) 0.68776(8) -0.04209(14) 0.0156(3) Uani 1 1 d .
C11 C 0.23509(19) 0.73664(9) -0.10936(15) 0.0182(4) Uani 1 1 d .
H11 H 0.2068 0.7313 -0.1769 0.022 Uiso 1 1 calc R
C12 C 0.2828(2) 0.79156(9) -0.08020(16) 0.0202(4) Uani 1 1 d .
H12 H 0.2914 0.8233 -0.1273 0.024 Uiso 1 1 calc R
C13 C 0.31884(19) 0.79985(9) 0.02120(16) 0.0191(4) Uani 1 1 d .
C14 C 0.31370(19) 0.75270(8) 0.08934(15) 0.0183(4) Uani 1 1 d .
H14 H 0.3404 0.7589 0.1571 0.022 Uiso 1 1 calc R
C15 C 0.26913(18) 0.69586(8) 0.05858(14) 0.0162(3) Uani 1 1 d .
C16 C 0.3928(2) 0.86657(9) 0.14981(17) 0.0257(4) Uani 1 1 d .
H16A H 0.3176 0.8578 0.1942 0.039 Uiso 1 1 calc R
H16B H 0.4200 0.9084 0.1587 0.039 Uiso 1 1 calc R
H16C H 0.4675 0.8401 0.1666 0.039 Uiso 1 1 calc R
C17 C 0.3192(2) 0.50844(9) 0.38670(14) 0.0178(4) Uani 1 1 d .
H17 H 0.3327 0.5465 0.4171 0.021 Uiso 1 1 calc R
C18 C 0.32187(19) 0.45642(8) 0.45091(14) 0.0168(4) Uani 1 1 d .
C19 C 0.3572(2) 0.46482(9) 0.55186(15) 0.0224(4) Uani 1 1 d .
H19 H 0.3697 0.5046 0.5758 0.027 Uiso 1 1 calc R
C20 C 0.3745(2) 0.41769(10) 0.61798(15) 0.0229(4) Uani 1 1 d .
H20 H 0.3963 0.4247 0.6865 0.028 Uiso 1 1 calc R
C21 C 0.35920(19) 0.35948(9) 0.58123(14) 0.0176(4) Uani 1 1 d .
C22 C 0.32089(19) 0.34962(9) 0.48159(14) 0.0168(3) Uani 1 1 d .
H22 H 0.3101 0.3097 0.4581 0.020 Uiso 1 1 calc R
C23 C 0.29810(18) 0.39741(9) 0.41586(13) 0.0153(3) Uani 1 1 d .
C24 C 0.4180(2) 0.31786(10) 0.73998(15) 0.0251(4) Uani 1 1 d .
H24A H 0.5036 0.3389 0.7426 0.038 Uiso 1 1 calc R
H24B H 0.4267 0.2788 0.7730 0.038 Uiso 1 1 calc R
H24C H 0.3502 0.3417 0.7746 0.038 Uiso 1 1 calc R
C25 C 0.4373(3) 0.33786(13) 0.1280(2) 0.0424(5) Uani 1 1 d .
H25A H 0.3732 0.3161 0.1697 0.064 Uiso 1 1 calc R
H25B H 0.5271 0.3225 0.1409 0.064 Uiso 1 1 calc R
H25C H 0.4148 0.3322 0.0569 0.064 Uiso 1 1 calc R
O12 O 0.03004(16) 0.47586(8) 0.26493(12) 0.0304(4) Uani 1 1 d .
H12A H 0.0210 0.5172 0.2490 0.036 Uiso 1 1 calc R
C26 C -0.0794(3) 0.45359(14) 0.3137(2) 0.0424(5) Uani 1 1 d .
H26A H -0.1455 0.4855 0.3219 0.064 Uiso 1 1 calc R
H26B H -0.0528 0.4385 0.3799 0.064 Uiso 1 1 calc R
H26C H -0.1181 0.4208 0.2741 0.064 Uiso 1 1 calc R

loop_
_atom_site_aniso_label
_atom_site_aniso_U_11
_atom_site_aniso_U_22
_atom_site_aniso_U_33
_atom_site_aniso_U_23
_atom_site_aniso_U_13
_atom_site_aniso_U_12
Mn1 0.01480(13) 0.01052(13) 0.01119(13) 0.00011(9) -0.00267(10) 0.00110(9)
Mn2 0.01864(14) 0.01011(13) 0.01264(13) 0.00129(9) -0.00289(10) -0.00013(10)
Mn3 0.01684(14) 0.01107(13) 0.01059(13) 0.00098(9) -0.00308(10) -0.00061(9)
N1 0.0151(7) 0.0147(7) 0.0115(7) 0.0015(5) -0.0023(5) 0.0012(5)
N2 0.0130(7) 0.0126(7) 0.0155(7) 0.0003(6) -0.0014(5) 0.0000(5)
N3 0.0232(8) 0.0123(7) 0.0153(7) 0.0024(6) -0.0034(6) -0.0010(6)
N4 0.0176(8) 0.0354(10) 0.0186(8) -0.0025(7) 0.0002(6) 0.0024(7)
N5 0.0187(8) 0.0186(8) 0.0163(7) -0.0010(6) 0.0036(6) -0.0005(6)
N6 0.0175(8) 0.0284(9) 0.0264(9) -0.0004(7) 0.0000(7) 0.0016(7)
O1 0.0182(6) 0.0108(6) 0.0123(6) 0.0002(5) -0.0037(5) -0.0006(5)
O2 0.0237(7) 0.0146(6) 0.0100(6) 0.0016(5) -0.0036(5) -0.0023(5)
O3 0.0200(7) 0.0131(6) 0.0139(6) -0.0023(5) -0.0046(5) 0.0034(5)
O4 0.0272(7) 0.0193(7) 0.0128(6) -0.0029(5) -0.0024(5) 0.0024(5)
O5 0.0165(6) 0.0121(6) 0.0157(6) -0.0005(5) -0.0041(5) -0.0005(5)
O6 0.0272(7) 0.0110(6) 0.0165(6) 0.0026(5) -0.0016(5) -0.0010(5)
O7 0.0276(8) 0.0132(6) 0.0297(8) 0.0046(6) -0.0052(6) -0.0042(5)
O8 0.0439(9) 0.0110(6) 0.0170(7) 0.0033(5) -0.0093(6) -0.0050(6)
O9 0.0274(7) 0.0149(6) 0.0129(6) 0.0017(5) -0.0063(5) -0.0029(5)
O10 0.0305(8) 0.0208(7) 0.0148(6) 0.0048(5) -0.0053(6) 0.0003(6)
O11 0.0211(7) 0.0283(8) 0.0259(7) 0.0051(6) 0.0025(6) 0.0028(6)
C1 0.0185(9) 0.0131(8) 0.0152(8) 0.0019(6) -0.0018(7) 0.0005(6)
C2 0.0178(9) 0.0140(8) 0.0144(8) -0.0009(6) -0.0011(6) 0.0001(6)
C3 0.0235(9) 0.0118(8) 0.0180(9) 0.0010(7) -0.0015(7) 0.0006(7)
C4 0.0251(10) 0.0138(8) 0.0180(9) -0.0039(7) -0.0008(7) 0.0009(7)
C5 0.0164(8) 0.0185(9) 0.0134(8) -0.0013(7) -0.0003(6) -0.0011(7)
C6 0.0182(8) 0.0139(8) 0.0144(8) 0.0003(6) -0.0015(6) 0.0017(7)
C7 0.0140(8) 0.0132(8) 0.0147(8) -0.0009(6) -0.0010(6) 0.0001(6)
C8 0.0279(10) 0.0246(10) 0.0152(9) 0.0023(7) -0.0019(7) 0.0034(8)
C9 0.0143(8) 0.0164(8) 0.0157(8) 0.0024(7) -0.0003(6) 0.0013(6)
C10 0.0147(8) 0.0136(8) 0.0184(8) 0.0026(7) 0.0007(7) 0.0008(6)
C11 0.0177(9) 0.0178(9) 0.0190(9) 0.0053(7) 0.0006(7) 0.0014(7)
C12 0.0189(9) 0.0163(9) 0.0253(10) 0.0075(7) 0.0013(7) 0.0006(7)
C13 0.0154(9) 0.0146(9) 0.0273(10) 0.0027(7) -0.0004(7) -0.0007(7)
C14 0.0193(9) 0.0145(8) 0.0210(9) 0.0015(7) -0.0016(7) -0.0001(7)
C15 0.0154(8) 0.0140(8) 0.0191(9) 0.0031(7) 0.0007(7) 0.0009(6)
C16 0.0309(11) 0.0166(9) 0.0296(11) 0.0007(8) -0.0028(8) -0.0045(8)
C17 0.0233(9) 0.0147(8) 0.0155(8) -0.0006(7) -0.0038(7) -0.0009(7)
C18 0.0204(9) 0.0165(9) 0.0137(8) 0.0016(7) -0.0012(7) -0.0003(7)
C19 0.0332(11) 0.0183(9) 0.0156(9) -0.0021(7) -0.0026(8) -0.0029(8)
C20 0.0330(11) 0.0237(10) 0.0121(8) 0.0008(7) -0.0035(7) -0.0025(8)
C21 0.0170(9) 0.0212(9) 0.0147(8) 0.0047(7) -0.0010(7) -0.0003(7)
C22 0.0187(9) 0.0163(8) 0.0155(8) 0.0006(7) -0.0021(7) -0.0019(7)
C23 0.0153(8) 0.0184(9) 0.0123(8) 0.0001(7) -0.0010(6) -0.0009(7)
C24 0.0315(11) 0.0290(11) 0.0146(9) 0.0052(8) -0.0056(8) 0.0018(9)
C25 0.0327(9) 0.0484(11) 0.0461(11) 0.0157(9) 0.0082(8) 0.0101(8)
O12 0.0250(8) 0.0441(10) 0.0220(7) 0.0081(7) 0.0013(6) 0.0108(7)
C26 0.0327(9) 0.0484(11) 0.0461(11) 0.0157(9) 0.0082(8) 0.0101(8)

loop_
_atom_type_symbol
_atom_type_description
_atom_type_scat_dispersion_real
_atom_type_scat_dispersion_imag
_atom_type_scat_source
C C 0.0033 0.0016 'International Tables Vol C Tables 4.2.6.8 and 6.1.1.4'
H H 0.0000 0.0000 'International Tables Vol C Tables 4.2.6.8 and 6.1.1.4'
N N 0.0061 0.0033 'International Tables Vol C Tables 4.2.6.8 and 6.1.1.4'
O O 0.0106 0.0060 'International Tables Vol C Tables 4.2.6.8 and 6.1.1.4'
Mn Mn 0.3368 0.7283 'International Tables Vol C Tables 4.2.6.8 and 6.1.1.4'

loop_
_geom_angle_atom_site_label_1
_geom_angle_atom_site_label_2
_geom_angle_atom_site_label_3
_geom_angle
_geom_angle_site_symmetry_1
_geom_angle_site_symmetry_3
O1 Mn1 O3 174.58(6) . .
O1 Mn1 O5 91.54(6) . .
O3 Mn1 O5 87.43(6) . .
O1 Mn1 N1 89.18(6) . .
O3 Mn1 N1 90.58(6) . .
O5 Mn1 N1 166.39(6) . .
O1 Mn1 N4 95.04(6) . .
O3 Mn1 N4 90.37(6) . .
O5 Mn1 N4 96.77(6) . .
N1 Mn1 N4 96.70(7) . .
O1 Mn1 O5 90.93(5) . 3_565
O3 Mn1 O5 83.67(5) . 3_565
O5 Mn1 O5 83.12(5) . 3_565
N1 Mn1 O5 83.28(5) . 3_565
N4 Mn1 O5 174.03(6) . 3_565
O6 Mn2 O1 168.24(6) . .
O6 Mn2 O8 87.24(6) . .
O1 Mn2 O8 92.11(6) . .
O6 Mn2 N2 88.78(6) . .
O1 Mn2 N2 89.30(6) . .
O8 Mn2 N2 167.12(7) . .
O6 Mn2 N6 94.59(7) . .
O1 Mn2 N6 97.11(6) . .
O8 Mn2 N6 98.43(7) . .
N2 Mn2 N6 94.10(7) . .
O9 Mn3 O1 178.31(6) . .
O9 Mn3 O2 88.71(6) . .
O1 Mn3 O2 91.94(5) . .
O9 Mn3 N3 91.18(6) . .
O1 Mn3 N3 88.36(6) . .
O2 Mn3 N3 173.62(7) . .
O9 Mn3 O11 87.59(6) . .
O1 Mn3 O11 90.89(6) . .
O2 Mn3 O11 87.29(6) . .
N3 Mn3 O11 99.08(6) . .
O9 Mn3 O12 95.49(6) . .
O1 Mn3 O12 86.04(6) . .
O2 Mn3 O12 92.83(6) . .
N3 Mn3 O12 80.83(7) . .
O11 Mn3 O12 176.93(6) . .
C1 N1 O2 116.12(15) . .
C1 N1 Mn1 125.56(13) . .
O2 N1 Mn1 117.94(11) . .
C9 N2 O5 114.69(15) . .
C9 N2 Mn2 127.21(13) . .
O5 N2 Mn2 117.77(11) . .
C17 N3 O8 113.64(16) . .
C17 N3 Mn3 125.97(13) . .
O8 N3 Mn3 119.29(11) . .
N5 N4 Mn1 129.34(14) . .
N4 N5 N6 178.2(2) . 3_665
N5 N6 Mn2 135.35(15) 3_665 .
Mn1 O1 Mn2 119.54(7) . .
Mn1 O1 Mn3 119.22(7) . .
Mn2 O1 Mn3 120.83(7) . .
N1 O2 Mn3 116.39(10) . .
C7 O3 Mn1 123.71(11) . .
C5 O4 C8 117.16(15) . .
N2 O5 Mn1 115.21(10) . .
N2 O5 Mn1 110.33(9) . 3_565
Mn1 O5 Mn1 96.88(5) . 3_565
C15 O6 Mn2 128.71(12) . .
C13 O7 C16 116.81(16) . .
N3 O8 Mn2 119.32(11) . .
C23 O9 Mn3 130.59(12) . .
C21 O10 C24 116.93(16) . .
C25 O11 Mn3 116.30(14) . .
C25 O11 H11' 121.9 . .
Mn3 O11 H11' 121.9 . .
N1 C1 C2 123.32(17) . .
N1 C1 H1 118.3 . .
C2 C1 H1 118.3 . .
C7 C2 C3 118.28(17) . .
C7 C2 C1 123.29(17) . .
C3 C2 C1 118.41(17) . .
C4 C3 C2 121.86(17) . .
C4 C3 H3 119.1 . .
C2 C3 H3 119.1 . .
C3 C4 C5 118.95(17) . .
C3 C4 H4 120.5 . .
C5 C4 H4 120.5 . .
O4 C5 C6 123.32(17) . .
O4 C5 C4 115.80(16) . .
C6 C5 C4 120.89(17) . .
C5 C6 C7 119.86(17) . .
C5 C6 H6 120.1 . .
C7 C6 H6 120.1 . .
O3 C7 C6 117.67(16) . .
O3 C7 C2 122.21(16) . .
C6 C7 C2 120.07(16) . .
O4 C8 H8A 109.5 . .
O4 C8 H8B 109.5 . .
H8A C8 H8B 109.5 . .
O4 C8 H8C 109.5 . .
H8A C8 H8C 109.5 . .
H8B C8 H8C 109.5 . .
N2 C9 C10 123.62(17) . .
N2 C9 H9 118.2 . .
C10 C9 H9 118.2 . .
C11 C10 C15 118.83(17) . .
C11 C10 C9 119.32(17) . .
C15 C10 C9 121.68(17) . .
C12 C11 C10 122.10(18) . .
C12 C11 H11 119.0 . .
C10 C11 H11 119.0 . .
C11 C12 C13 118.50(18) . .
C11 C12 H12 120.7 . .
C13 C12 H12 120.7 . .
O7 C13 C14 123.33(19) . .
O7 C13 C12 115.55(17) . .
C14 C13 C12 121.08(18) . .
C13 C14 C15 120.32(18) . .
C13 C14 H14 119.8 . .
C15 C14 H14 119.8 . .
O6 C15 C14 117.60(17) . .
O6 C15 C10 123.27(17) . .
C14 C15 C10 119.05(17) . .
O7 C16 H16A 109.5 . .
O7 C16 H16B 109.5 . .
H16A C16 H16B 109.5 . .
O7 C16 H16C 109.5 . .
H16A C16 H16C 109.5 . .
H16B C16 H16C 109.5 . .
N3 C17 C18 124.59(17) . .
N3 C17 H17 117.7 . .
C18 C17 H17 117.7 . .
C19 C18 C23 118.82(17) . .
C19 C18 C17 117.72(17) . .
C23 C18 C17 123.36(17) . .
C20 C19 C18 122.69(19) . .
C20 C19 H19 118.7 . .
C18 C19 H19 118.7 . .
C19 C20 C21 118.09(18) . .
C19 C20 H20 121.0 . .
C21 C20 H20 121.0 . .
O10 C21 C20 123.92(17) . .
O10 C21 C22 115.48(17) . .
C20 C21 C22 120.60(18) . .
C23 C22 C21 121.21(18) . .
C23 C22 H22 119.4 . .
C21 C22 H22 119.4 . .
O9 C23 C22 118.87(17) . .
O9 C23 C18 122.74(17) . .
C22 C23 C18 118.39(17) . .
O10 C24 H24A 109.5 . .
O10 C24 H24B 109.5 . .
H24A C24 H24B 109.5 . .
O10 C24 H24C 109.5 . .
H24A C24 H24C 109.5 . .
H24B C24 H24C 109.5 . .
O11 C25 H25A 109.5 . .
O11 C25 H25B 109.5 . .
H25A C25 H25B 109.5 . .
O11 C25 H25C 109.5 . .
H25A C25 H25C 109.5 . .
H25B C25 H25C 109.5 . .
C26 O12 Mn3 135.15(16) . .
C26 O12 H12A 112.4 . .
Mn3 O12 H12A 112.4 . .
O12 C26 H26A 109.5 . .
O12 C26 H26B 109.5 . .
H26A C26 H26B 109.5 . .
O12 C26 H26C 109.5 . .
H26A C26 H26C 109.5 . .
H26B C26 H26C 109.5 . .

loop_
_geom_bond_atom_site_label_1
_geom_bond_atom_site_label_2
_geom_bond_distance
_geom_bond_site_symmetry_2
Mn1 O1 1.8823(13) .
Mn1 O3 1.8875(13) .
Mn1 O5 1.9258(13) .
Mn1 N1 1.9807(15) .
Mn1 N4 2.2407(17) .
Mn1 O5 2.4630(14) 3_565
Mn2 O6 1.8682(14) .
Mn2 O1 1.8855(13) .
Mn2 O8 1.8861(14) .
Mn2 N2 1.9979(15) .
Mn2 N6 2.2084(18) .
Mn3 O9 1.8761(13) .
Mn3 O1 1.8950(13) .
Mn3 O2 1.9203(13) .
Mn3 N3 2.0043(16) .
Mn3 O11 2.3112(15) .
Mn3 O12 2.3220(16) .
N1 C1 1.296(2) .
N1 O2 1.3748(19) .
N2 C9 1.295(2) .
N2 O5 1.3934(19) .
N3 C17 1.291(2) .
N3 O8 1.380(2) .
N4 N5 1.174(2) .
N5 N6 1.181(2) 3_665
N6 N5 1.181(2) 3_665
O3 C7 1.343(2) .
O4 C5 1.361(2) .
O4 C8 1.432(2) .
O5 Mn1 2.4630(14) 3_565
O6 C15 1.325(2) .
O7 C13 1.365(2) .
O7 C16 1.434(3) .
O9 C23 1.331(2) .
O10 C21 1.358(2) .
O10 C24 1.435(2) .
O11 C25 1.439(3) .
O11 H11' 0.9500 .
C1 C2 1.441(2) .
C1 H1 0.9500 .
C2 C7 1.409(2) .
C2 C3 1.411(3) .
C3 C4 1.373(3) .
C3 H3 0.9500 .
C4 C5 1.404(3) .
C4 H4 0.9500 .
C5 C6 1.386(3) .
C6 C7 1.401(2) .
C6 H6 0.9500 .
C8 H8A 0.9800 .
C8 H8B 0.9800 .
C8 H8C 0.9800 .
C9 C10 1.434(3) .
C9 H9 0.9500 .
C10 C11 1.413(3) .
C10 C15 1.416(3) .
C11 C12 1.371(3) .
C11 H11 0.9500 .
C12 C13 1.408(3) .
C12 H12 0.9500 .
C13 C14 1.390(3) .
C14 C15 1.405(3) .
C14 H14 0.9500 .
C16 H16A 0.9800 .
C16 H16B 0.9800 .
C16 H16C 0.9800 .
C17 C18 1.441(3) .
C17 H17 0.9500 .
C18 C19 1.401(3) .
C18 C23 1.416(3) .
C19 C20 1.382(3) .
C19 H19 0.9500 .
C20 C21 1.396(3) .
C20 H20 0.9500 .
C21 C22 1.397(3) .
C22 C23 1.397(3) .
C22 H22 0.9500 .
C24 H24A 0.9800 .
C24 H24B 0.9800 .
C24 H24C 0.9800 .
C25 H25A 0.9800 .
C25 H25B 0.9800 .
C25 H25C 0.9800 .
O12 C26 1.371(3) .
O12 H12A 0.9500 .
C26 H26A 0.9800 .
C26 H26B 0.9800 .
C26 H26C 0.9800 .
